data_7007427
loop_
_publ_author_name
'Andrews, Philip C.'
'Deacon, Glen B.'
'Junk, Peter C.'
'Kumar, Ish'
'Silberstein, Morry'

_publ_section_title
;
 Synthetic and structural comparisons of bismuth(III) carboxylates
 synthesised under solvent-free and reflux conditions.
;
_journal_issue 40
_journal_name_full 'Dalton transactions (Cambridge, England : 2003)'
_journal_page_first 4852
_journal_page_last 4858
_journal_paper_doi 10.1039/b605002f
_journal_year 2006
_chemical_formula_sum 'C24 H21 Bi O9'
_chemical_formula_weight 662.39
_chemical_name_common X-Seed
_chemical_name_systematic
;
?
;
_space_group_IT_number 2
_symmetry_cell_setting triclinic
_symmetry_space_group_name_Hall '-P 1'
_symmetry_space_group_name_H-M 'P -1'
_atom_sites_solution_hydrogens geom
_atom_sites_solution_primary direct
_atom_sites_solution_secondary difmap
_audit_creation_method SHELXL-97
_cell_angle_alpha 67.04(3)
_cell_angle_beta 77.11(3)
_cell_angle_gamma 75.53(3)
_cell_formula_units_Z 2
_cell_length_a 8.1356(16)
_cell_length_b 11.995(2)
_cell_length_c 13.007(3)
_cell_measurement_temperature 123(2)
_cell_volume 1120.4(5)
_computing_cell_refinement DENZO-SMN
_computing_data_collection 'Nonius Collect'
_computing_data_reduction Nonius
_computing_molecular_graphics 'X-Seed / POV-Ray'
_computing_publication_material 'Microsoft Office 2000'
_computing_structure_refinement 'SHELXL-97 (Sheldrick, 1997)'
_computing_structure_solution 'SHELXS-97 (Sheldrick, 1990)'
_diffrn_ambient_temperature 123(2)
_diffrn_measured_fraction_theta_full 0.979
_diffrn_measured_fraction_theta_max 0.979
_diffrn_measurement_device_type 'Nonius Kappa CCD'
_diffrn_measurement_method 'psi and omega scans'
_diffrn_radiation_monochromator graphite
_diffrn_radiation_source 'fine-focus sealed tube'
_diffrn_radiation_type MoK\a
_diffrn_radiation_wavelength 0.71073
_diffrn_reflns_av_R_equivalents 0.0310
_diffrn_reflns_av_sigmaI/netI 0.0365
_diffrn_reflns_limit_h_max 10
_diffrn_reflns_limit_h_min -10
_diffrn_reflns_limit_k_max 15
_diffrn_reflns_limit_k_min -15
_diffrn_reflns_limit_l_max 17
_diffrn_reflns_limit_l_min -17
_diffrn_reflns_number 18333
_diffrn_reflns_theta_full 28.18
_diffrn_reflns_theta_max 28.18
_diffrn_reflns_theta_min 3.75
_exptl_absorpt_coefficient_mu 7.923
_exptl_absorpt_correction_T_max 0.5046
_exptl_absorpt_correction_T_min 0.3002
_exptl_absorpt_correction_type empirical
_exptl_absorpt_process_details DENZO-SMN
_exptl_crystal_density_diffrn 1.964
_exptl_crystal_density_method 'not measured'
_exptl_crystal_F_000 640
_exptl_crystal_size_max 0.20
_exptl_crystal_size_mid 0.16
_exptl_crystal_size_min 0.10
_refine_diff_density_max 0.964
_refine_diff_density_min -1.208
_refine_diff_density_rms 0.139
_refine_ls_extinction_method none
_refine_ls_goodness_of_fit_ref 1.016
_refine_ls_hydrogen_treatment constr
_refine_ls_matrix_type full
_refine_ls_number_parameters 375
_refine_ls_number_reflns 5395
_refine_ls_number_restraints 102
_refine_ls_restrained_S_all 1.030
_refine_ls_R_factor_all 0.0305
_refine_ls_R_factor_gt 0.0253
_refine_ls_shift/su_max 0.008
_refine_ls_shift/su_mean 0.001
_refine_ls_structure_factor_coef Fsqd
_refine_ls_weighting_details 'calc w=1/[\s^2^(Fo^2^)+(0.0222P)^2^+1.9188P] where P=(Fo^2^+2Fc^2^)/3'
_refine_ls_weighting_scheme calc
_refine_ls_wR_factor_gt 0.0493
_refine_ls_wR_factor_ref 0.0506
_reflns_number_gt 4970
_reflns_number_total 5395
_reflns_threshold_expression >2sigma(I)
_cod_data_source_file b605002f.txt
_cod_data_source_block C:\Djunkie\xtals\Andrews\ish\bisch2c\bish2c.CIF
_cod_original_cell_volume 1120.4(4)
_cod_original_sg_symbol_H-M P-1
_cod_database_code 7007427

loop_
_symmetry_equiv_pos_as_xyz
'x, y, z'
'-x, -y, -z'

loop_
_atom_site_label
_atom_site_type_symbol
_atom_site_fract_x
_atom_site_fract_y
_atom_site_fract_z
_atom_site_U_iso_or_equiv
_atom_site_adp_type
_atom_site_occupancy
_atom_site_symmetry_multiplicity
_atom_site_calc_flag
_atom_site_refinement_flags
_atom_site_disorder_assembly
_atom_site_disorder_group
Bi1 Bi 0.235096(14) 0.440059(11) 0.062701(10) 0.01286(4) Uani 1 1 d . . .
O1 O 0.2227(3) 0.3430(2) 0.2760(2) 0.0250(6) Uani 1 1 d . . .
O2 O 0.0333(3) 0.3342(2) 0.1829(2) 0.0208(5) Uani 1 1 d . . .
O3 O 0.2079(8) 0.1445(5) 0.4765(4) 0.0353(14) Uani 0.658(6) 1 d PU A 2
O3A O -0.2489(12) 0.2961(10) 0.3292(9) 0.027(3) Uani 0.342(6) 1 d PU A 1
O4 O 0.5520(3) 0.3649(2) 0.0709(2) 0.0181(5) Uani 1 1 d . . .
O5 O 0.3713(3) 0.2470(2) 0.0900(2) 0.0172(5) Uani 1 1 d . . .
O6 O 0.4937(3) 0.0106(2) 0.1288(2) 0.0226(6) Uani 1 1 d . . .
O7 O 0.3456(3) 0.4421(2) -0.1307(2) 0.0193(5) Uani 1 1 d . . .
O8 O 0.0870(3) 0.4052(2) -0.05280(19) 0.0142(5) Uani 1 1 d . . .
O9 O -0.1005(3) 0.3762(2) -0.1843(2) 0.0173(5) Uani 1 1 d . . .
C1 C 0.0892(5) 0.3084(3) 0.2766(3) 0.0218(8) Uani 1 1 d . A .
C2 C -0.0107(6) 0.2386(4) 0.3824(4) 0.0373(11) Uani 1 1 d DU . .
C3 C -0.1951(13) 0.2584(9) 0.3754(9) 0.040(3) Uani 0.658(6) 1 d PDU A 2
H3 H -0.2350 0.3092 0.3055 0.048 Uiso 0.658(6) 1 calc PR A 2
C3A C -0.167(2) 0.2286(18) 0.4171(12) 0.031(4) Uani 0.342(6) 1 d PDU A 1
C4 C -0.3137(10) 0.2057(7) 0.4672(7) 0.0425(19) Uani 0.658(6) 1 d PDU A 2
H4 H -0.4326 0.2211 0.4624 0.051 Uiso 0.658(6) 1 calc PR A 2
C4A C -0.232(2) 0.1566(16) 0.5202(12) 0.032(4) Uani 0.342(6) 1 d PDU A 1
H4A H -0.3517 0.1570 0.5386 0.038 Uiso 0.342(6) 1 calc PR A 1
C5 C -0.2467(13) 0.1298(10) 0.5656(8) 0.046(3) Uani 0.658(6) 1 d PDU A 2
H5 H -0.3223 0.0906 0.6295 0.055 Uiso 0.658(6) 1 calc PR A 2
C5A C -0.124(2) 0.0826(15) 0.5989(15) 0.030(4) Uani 0.342(6) 1 d PDU A 1
H5A H -0.1713 0.0297 0.6695 0.036 Uiso 0.342(6) 1 calc PR A 1
C6 C -0.0755(13) 0.1086(9) 0.5749(8) 0.038(2) Uani 0.658(6) 1 d PDU A 2
H6 H -0.0342 0.0571 0.6442 0.046 Uiso 0.658(6) 1 calc PR A 2
C6A C 0.0508(16) 0.0833(10) 0.5777(8) 0.023(3) Uani 0.342(6) 1 d PDU A 1
H6A H 0.1243 0.0349 0.6328 0.028 Uiso 0.342(6) 1 calc PR A 1
C7 C 0.0356(12) 0.1641(8) 0.4810(7) 0.034(2) Uani 0.658(6) 1 d PDU A 2
C7A C 0.113(2) 0.1601(14) 0.4694(11) 0.022(3) Uani 0.342(6) 1 d PDU A 1
H7A H 0.2314 0.1635 0.4498 0.027 Uiso 0.342(6) 1 calc PR A 1
C8 C 0.2765(11) 0.0687(7) 0.5791(6) 0.047(2) Uani 0.658(6) 1 d PU A 2
H8A H 0.2348 0.1092 0.6349 0.071 Uiso 0.658(6) 1 calc PR A 2
H8B H 0.4020 0.0563 0.5643 0.071 Uiso 0.658(6) 1 calc PR A 2
H8C H 0.2398 -0.0111 0.6082 0.071 Uiso 0.658(6) 1 calc PR A 2
C8A C -0.4277(15) 0.2848(12) 0.3416(10) 0.030(3) Uani 0.342(6) 1 d PU A 1
H8A1 H -0.4332 0.2003 0.3522 0.045 Uiso 0.342(6) 1 calc PR A 1
H8A2 H -0.4773 0.3419 0.2737 0.045 Uiso 0.342(6) 1 calc PR A 1
H8A3 H -0.4925 0.3047 0.4073 0.045 Uiso 0.342(6) 1 calc PR A 1
C9 C 0.5242(4) 0.2594(3) 0.0893(3) 0.0148(6) Uani 1 1 d . . .
C10 C 0.6683(4) 0.1519(3) 0.1085(3) 0.0144(6) Uani 1 1 d . . .
C11 C 0.6514(4) 0.0316(3) 0.1254(3) 0.0165(7) Uani 1 1 d . . .
C12 C 0.7969(5) -0.0611(3) 0.1382(3) 0.0227(8) Uani 1 1 d . . .
H12 H 0.7874 -0.1423 0.1486 0.027 Uiso 1 1 calc R . .
C13 C 0.9546(5) -0.0356(4) 0.1358(3) 0.0249(8) Uani 1 1 d . . .
H13 H 1.0527 -0.0994 0.1434 0.030 Uiso 1 1 calc R . .
C14 C 0.9718(5) 0.0820(3) 0.1223(3) 0.0221(7) Uani 1 1 d . . .
H14 H 1.0799 0.0985 0.1227 0.026 Uiso 1 1 calc R . .
C15 C 0.8288(4) 0.1742(3) 0.1084(3) 0.0175(7) Uani 1 1 d . . .
H15 H 0.8398 0.2549 0.0985 0.021 Uiso 1 1 calc R . .
C16 C 0.4787(5) -0.1116(3) 0.1433(4) 0.0280(9) Uani 1 1 d . . .
H16A H 0.5562 -0.1369 0.0837 0.042 Uiso 1 1 calc R . .
H16B H 0.3604 -0.1125 0.1389 0.042 Uiso 1 1 calc R . .
H16C H 0.5093 -0.1687 0.2171 0.042 Uiso 1 1 calc R . .
C17 C 0.2067(4) 0.4207(3) -0.1384(3) 0.0143(6) Uani 1 1 d . . .
C18 C 0.1868(4) 0.4086(3) -0.2447(3) 0.0141(6) Uani 1 1 d . . .
C19 C 0.0390(4) 0.3855(3) -0.2658(3) 0.0149(6) Uani 1 1 d . . .
C20 C 0.0397(4) 0.3718(3) -0.3679(3) 0.0179(7) Uani 1 1 d . . .
H20 H -0.0602 0.3564 -0.3825 0.022 Uiso 1 1 calc R . .
C21 C 0.1856(5) 0.3807(3) -0.4482(3) 0.0206(7) Uani 1 1 d . . .
H21 H 0.1857 0.3693 -0.5164 0.025 Uiso 1 1 calc R . .
C22 C 0.3309(5) 0.4063(3) -0.4293(3) 0.0212(7) Uani 1 1 d . . .
H22 H 0.4295 0.4146 -0.4849 0.025 Uiso 1 1 calc R . .
C23 C 0.3304(4) 0.4195(3) -0.3286(3) 0.0182(7) Uani 1 1 d . . .
H23 H 0.4303 0.4364 -0.3156 0.022 Uiso 1 1 calc R . .
C24 C -0.2584(4) 0.3736(4) -0.2144(3) 0.0226(8) Uani 1 1 d . . .
H24A H -0.2877 0.4474 -0.2797 0.034 Uiso 1 1 calc R . .
H24B H -0.3500 0.3714 -0.1507 0.034 Uiso 1 1 calc R . .
H24C H -0.2452 0.3001 -0.2335 0.034 Uiso 1 1 calc R . .

loop_
_atom_site_aniso_label
_atom_site_aniso_U_11
_atom_site_aniso_U_22
_atom_site_aniso_U_33
_atom_site_aniso_U_23
_atom_site_aniso_U_13
_atom_site_aniso_U_12
Bi1 0.01037(6) 0.01102(7) 0.01828(7) -0.00715(5) 0.00013(4) -0.00251(4)
O1 0.0349(15) 0.0186(13) 0.0227(14) -0.0061(11) -0.0031(11) -0.0094(12)
O2 0.0207(12) 0.0204(13) 0.0228(14) -0.0087(10) 0.0036(10) -0.0104(10)
O3 0.066(4) 0.026(3) 0.017(2) -0.0025(18) -0.008(3) -0.021(3)
O3A 0.018(4) 0.032(5) 0.031(6) -0.011(4) 0.009(4) -0.015(4)
O4 0.0163(11) 0.0114(11) 0.0282(14) -0.0075(10) -0.0050(10) -0.0025(9)
O5 0.0147(11) 0.0144(12) 0.0242(13) -0.0088(10) -0.0025(10) -0.0022(9)
O6 0.0169(12) 0.0125(12) 0.0407(16) -0.0091(11) -0.0087(11) -0.0028(10)
O7 0.0127(11) 0.0269(14) 0.0230(13) -0.0125(11) -0.0006(10) -0.0070(10)
O8 0.0098(10) 0.0162(12) 0.0178(12) -0.0082(9) 0.0004(9) -0.0027(9)
O9 0.0086(10) 0.0230(13) 0.0237(13) -0.0122(10) 0.0004(9) -0.0048(9)
C1 0.0292(19) 0.0111(17) 0.025(2) -0.0105(14) 0.0051(15) -0.0057(15)
C2 0.061(3) 0.024(2) 0.029(2) -0.0185(18) 0.023(2) -0.023(2)
C3 0.059(6) 0.026(6) 0.032(7) -0.018(5) 0.027(5) -0.022(5)
C3A 0.044(7) 0.033(8) 0.014(7) -0.004(6) 0.007(6) -0.016(6)
C4 0.038(4) 0.032(4) 0.051(5) -0.019(3) 0.019(3) -0.011(3)
C4A 0.036(7) 0.035(8) 0.025(8) -0.008(6) -0.005(6) -0.012(6)
C5 0.060(5) 0.036(5) 0.042(6) -0.020(4) 0.021(5) -0.023(4)
C5A 0.035(8) 0.027(7) 0.037(8) -0.017(6) 0.006(6) -0.018(6)
C6 0.056(6) 0.037(5) 0.027(4) -0.015(3) 0.009(4) -0.027(4)
C6A 0.036(6) 0.018(5) 0.014(5) -0.003(4) -0.009(4) 0.001(4)
C7 0.045(5) 0.030(4) 0.032(4) -0.020(3) 0.016(4) -0.019(4)
C7A 0.037(8) 0.018(6) 0.012(6) -0.009(4) 0.008(7) -0.010(7)
C8 0.073(5) 0.043(4) 0.031(4) -0.007(3) -0.016(3) -0.021(4)
C8A 0.031(5) 0.036(6) 0.026(6) -0.012(5) 0.003(4) -0.017(5)
C9 0.0151(15) 0.0154(16) 0.0148(17) -0.0055(13) -0.0013(13) -0.0046(13)
C10 0.0151(15) 0.0137(16) 0.0139(16) -0.0049(13) -0.0022(12) -0.0018(13)
C11 0.0157(16) 0.0177(17) 0.0163(17) -0.0062(14) -0.0022(13) -0.0028(14)
C12 0.0223(18) 0.0131(17) 0.032(2) -0.0074(15) -0.0082(16) 0.0003(14)
C13 0.0187(17) 0.0227(19) 0.027(2) -0.0057(16) -0.0073(15) 0.0047(15)
C14 0.0177(17) 0.0227(19) 0.024(2) -0.0049(15) -0.0035(14) -0.0048(15)
C15 0.0173(16) 0.0163(17) 0.0187(18) -0.0047(14) -0.0047(13) -0.0033(14)
C16 0.029(2) 0.0134(18) 0.044(2) -0.0090(17) -0.0098(18) -0.0071(16)
C17 0.0138(15) 0.0080(15) 0.0200(17) -0.0058(13) -0.0020(13) 0.0006(12)
C18 0.0117(15) 0.0125(16) 0.0185(17) -0.0073(13) -0.0018(12) -0.0002(13)
C19 0.0140(15) 0.0102(16) 0.0194(17) -0.0057(13) -0.0018(13) -0.0002(13)
C20 0.0167(16) 0.0154(17) 0.0243(19) -0.0094(14) -0.0053(14) -0.0013(14)
C21 0.0270(18) 0.0170(17) 0.0199(18) -0.0101(14) -0.0039(15) -0.0010(15)
C22 0.0195(17) 0.0211(18) 0.0227(19) -0.0104(15) 0.0035(14) -0.0046(15)
C23 0.0157(16) 0.0168(17) 0.0237(19) -0.0089(14) -0.0007(14) -0.0046(14)
C24 0.0147(16) 0.028(2) 0.028(2) -0.0103(16) -0.0041(14) -0.0076(15)

loop_
_atom_type_symbol
_atom_type_description
_atom_type_scat_dispersion_real
_atom_type_scat_dispersion_imag
_atom_type_scat_source
C C 0.0033 0.0016 'International Tables Vol C Tables 4.2.6.8 and 6.1.1.4'
H H 0.0000 0.0000 'International Tables Vol C Tables 4.2.6.8 and 6.1.1.4'
O O 0.0106 0.0060 'International Tables Vol C Tables 4.2.6.8 and 6.1.1.4'
Bi Bi -4.1077 10.2566 'International Tables Vol C Tables 4.2.6.8 and 6.1.1.4'

loop_
_geom_angle_atom_site_label_1
_geom_angle_atom_site_label_2
_geom_angle_atom_site_label_3
_geom_angle
_geom_angle_site_symmetry_1
_geom_angle_site_symmetry_3
_geom_angle_publ_flag
O5 Bi1 O2 79.20(9) . . ?
O5 Bi1 O8 84.33(9) . . ?
O2 Bi1 O8 75.35(9) . . ?
O5 Bi1 O7 76.77(9) . . ?
O2 Bi1 O7 125.55(8) . . ?
O8 Bi1 O7 54.31(8) . . ?
O5 Bi1 O4 54.66(8) . . ?
O2 Bi1 O4 123.12(9) . . ?
O8 Bi1 O4 123.80(8) . . ?
O7 Bi1 O4 77.93(8) . . ?
O5 Bi1 O1 76.58(9) . . ?
O2 Bi1 O1 54.26(9) . . ?
O8 Bi1 O1 128.36(8) . . ?
O7 Bi1 O1 152.63(8) . . ?
O4 Bi1 O1 81.68(9) . . ?
C1 O1 Bi1 86.7(2) . . ?
C1 O2 Bi1 99.0(2) . . ?
C7 O3 C8 116.8(7) . . ?
C3A O3A C8A 116.3(11) . . ?
C9 O4 Bi1 86.64(19) . . ?
C9 O5 Bi1 99.55(19) . . ?
C11 O6 C16 118.0(3) . . ?
C17 O7 Bi1 90.6(2) . . ?
C17 O8 Bi1 95.95(18) . . ?
C19 O9 C24 117.1(3) . . ?
O1 C1 O2 120.1(3) . . ?
O1 C1 C2 122.3(4) . . ?
O2 C1 C2 117.6(3) . . ?
C3A C2 C7 92.2(8) . . ?
C3A C2 C3 22.8(7) . . ?
C7 C2 C3 115.0(7) . . ?
C3A C2 C1 136.3(8) . . ?
C7 C2 C1 131.5(5) . . ?
C3 C2 C1 113.5(5) . . ?
C3A C2 C7A 114.8(10) . . ?
C7 C2 C7A 22.8(5) . . ?
C3 C2 C7A 137.6(8) . . ?
C1 C2 C7A 108.9(7) . . ?
C4 C3 C2 122.8(10) . . ?
C2 C3A O3A 105.4(11) . . ?
C2 C3A C4A 126.3(15) . . ?
O3A C3A C4A 128.1(15) . . ?
C5 C4 C3 115.8(9) . . ?
C3A C4A C5A 120.3(16) . . ?
C6 C5 C4 123.0(9) . . ?
C4A C5A C6A 121.8(15) . . ?
C5 C6 C7 118.6(9) . . ?
C5A C6A C7A 116.0(12) . . ?
C2 C7 O3 110.5(6) . . ?
C2 C7 C6 124.9(8) . . ?
O3 C7 C6 124.5(9) . . ?
C6A C7A C2 120.6(13) . . ?
O4 C9 O5 119.1(3) . . ?
O4 C9 C10 119.8(3) . . ?
O5 C9 C10 121.1(3) . . ?
C15 C10 C11 119.1(3) . . ?
C15 C10 C9 116.9(3) . . ?
C11 C10 C9 124.0(3) . . ?
O6 C11 C12 122.6(3) . . ?
O6 C11 C10 118.4(3) . . ?
C12 C11 C10 119.0(3) . . ?
C13 C12 C11 120.5(3) . . ?
C12 C13 C14 121.0(3) . . ?
C15 C14 C13 118.7(3) . . ?
C14 C15 C10 121.7(3) . . ?
O7 C17 O8 119.1(3) . . ?
O7 C17 C18 119.0(3) . . ?
O8 C17 C18 121.8(3) . . ?
C19 C18 C23 118.4(3) . . ?
C19 C18 C17 125.4(3) . . ?
C23 C18 C17 116.1(3) . . ?
O9 C19 C18 118.1(3) . . ?
O9 C19 C20 122.4(3) . . ?
C18 C19 C20 119.5(3) . . ?
C21 C20 C19 120.4(3) . . ?
C22 C21 C20 120.5(3) . . ?
C23 C22 C21 119.1(3) . . ?
C22 C23 C18 122.0(3) . . ?

loop_
_geom_bond_atom_site_label_1
_geom_bond_atom_site_label_2
_geom_bond_distance
_geom_bond_site_symmetry_2
_geom_bond_publ_flag
Bi1 O5 2.229(2) . ?
Bi1 O2 2.258(3) . ?
Bi1 O8 2.330(2) . ?
Bi1 O7 2.468(2) . ?
Bi1 O4 2.522(2) . ?
Bi1 O1 2.545(3) . ?
O1 C1 1.253(4) . ?
O2 C1 1.292(5) . ?
O3 C7 1.354(10) . ?
O3 C8 1.432(9) . ?
O3A C3A 1.324(18) . ?
O3A C8A 1.462(14) . ?
O4 C9 1.262(4) . ?
O5 C9 1.287(4) . ?
O6 C11 1.356(4) . ?
O6 C16 1.436(4) . ?
O7 C17 1.253(4) . ?
O8 C17 1.292(4) . ?
O9 C19 1.363(4) . ?
O9 C24 1.435(4) . ?
C1 C2 1.482(5) . ?
C2 C3A 1.273(15) . ?
C2 C7 1.319(10) . ?
C2 C3 1.477(12) . ?
C2 C7A 1.541(14) . ?
C3 C4 1.400(10) . ?
C3A C4A 1.352(15) . ?
C4 C5 1.385(11) . ?
C4A C5A 1.378(16) . ?
C5 C6 1.376(12) . ?
C5A C6A 1.392(14) . ?
C6 C7 1.387(10) . ?
C6A C7A 1.411(14) . ?
C9 C10 1.491(5) . ?
C10 C15 1.396(5) . ?
C10 C11 1.410(5) . ?
C11 C12 1.397(5) . ?
C12 C13 1.383(5) . ?
C13 C14 1.391(5) . ?
C14 C15 1.380(5) . ?
C17 C18 1.492(5) . ?
C18 C19 1.403(4) . ?
C18 C23 1.403(5) . ?
C19 C20 1.399(5) . ?
C20 C21 1.391(5) . ?
C21 C22 1.386(5) . ?
C22 C23 1.378(5) . ?
